data_4514714
loop_
_publ_author_name
'Liu, Jianguo'
'Chen, Jia-Yi'
'Jia, Mengjing'
'Ming, Bangrong'
'Jia, Jiong'
'Liao, Rong-Zhen'
'Tung, Chen-Ho'
'Wang, Wenguang'

_publ_section_title
;
 Ni--O Cooperation versus Nickel(II) Hydride in Catalytic Hydroboration of
 N-Heteroarenes
;
_journal_issue 5
_journal_name_full 'ACS Catalysis'
_journal_page_first 3849
_journal_paper_doi 10.1021/acscatal.8b05136
_journal_volume 9
_journal_year 2019
_chemical_formula_moiety 'C21 H31 B2 N O4'
_chemical_formula_sum 'C21 H31 B2 N O4'
_chemical_formula_weight 383.09
_space_group_crystal_system monoclinic
_space_group_IT_number 14
_space_group_name_Hall '-P 2ybc'
_space_group_name_H-M_alt 'P 1 21/c 1'
_symmetry_space_group_name_Hall '-P 2ybc'
_symmetry_space_group_name_H-M 'P 1 21/c 1'
_atom_sites_solution_hydrogens geom
_atom_sites_solution_primary dual
_audit_creation_date 2018-08-28
_audit_creation_method
;
Olex2 1.2
(compiled 2018.05.29 svn.r3508 for OlexSys, GUI svn.r5506)
;
_cell_angle_alpha 90
_cell_angle_beta 107.935(5)
_cell_angle_gamma 90
_cell_formula_units_Z 4
_cell_length_a 15.5880(7)
_cell_length_b 10.6978(5)
_cell_length_c 14.1186(7)
_cell_measurement_reflns_used 7583
_cell_measurement_temperature 172.99(10)
_cell_measurement_theta_max 76.2560
_cell_measurement_theta_min 3.5600
_cell_volume 2239.97(19)
_computing_cell_refinement 'CrysAlisPro 1.171.39.46 (Rigaku OD, 2018)'
_computing_data_collection 'CrysAlisPro 1.171.39.46 (Rigaku OD, 2018)'
_computing_data_reduction 'CrysAlisPro 1.171.39.46 (Rigaku OD, 2018)'
_computing_molecular_graphics 'Olex2 (Dolomanov et al., 2009)'
_computing_publication_material 'Olex2 (Dolomanov et al., 2009)'
_computing_structure_refinement 'ShelXL (Sheldrick, 2015)'
_computing_structure_solution 'ShelXT (Sheldrick, 2015)'
_diffrn_ambient_environment N~2~
_diffrn_ambient_temperature 172.99(10)
_diffrn_detector 'CCD plate'
_diffrn_detector_type HyPix
_diffrn_measured_fraction_theta_full 0.978
_diffrn_measured_fraction_theta_max 0.989
_diffrn_measurement_details
;
List of Runs (angles in degrees, time in seconds):

  # Type    Start    End  Width  t~exp~   \w     \q     \k     \f   Frames
--------------------------------------------------------------------------
  1  \w    -42.00   1.00   1.00    0.10    --  -47.95 107.00  75.00   43
  2  \w     50.00  85.00   1.00    0.10    --   47.95-107.00 -22.00   35
  3  \w    -73.00 -48.00   1.00    0.80    --  -86.25 107.00  75.00   25
  4  \w   -149.00 -95.00   1.00    0.80    --  -86.25-107.00 -22.00   54
  5  \w    102.00 160.00   1.00    0.80    --  107.75 107.00  75.00   58
  6  \w     49.00  74.00   1.00    0.80    --  107.75-107.00 -22.00   25
  7  \w   -118.00 -25.00   1.00    0.10    --  -47.95 -77.00   0.00   93
  8  \w    -43.00  25.00   1.00    0.10    --  -47.95  37.00 -30.00   68
  9  \w   -138.00 -95.00   1.00    0.80    --  -86.25 -99.00  90.00   43
 10  \w     38.00 113.00   1.00    0.80    --  107.75-125.00 -60.00   75
 11  \w     97.00 141.00   1.00    0.80    --  107.75  19.00-120.00   44
 12  \w    146.00 178.00   1.00    0.80    --  107.75  19.00-120.00   32
 13  \w     45.00 127.00   1.00    0.80    --  107.75 -77.00 -30.00   82
 14  \w     35.00 109.00   1.00    0.80    --  107.75 -99.00 150.00   74
 15  \w     38.00 116.00   1.00    0.80    --  107.75 -37.00 -60.00   78
;
_diffrn_measurement_device 'four-circle diffractometer'
_diffrn_measurement_device_type 'XtaLAB Synergy, Dualflex, HyPix'
_diffrn_measurement_method '\w scans'
_diffrn_orient_matrix_type 'CrysAlisPro convention (1999,Acta A55,543-557)'
_diffrn_orient_matrix_UB_11 0.0507899000
_diffrn_orient_matrix_UB_12 0.1253218000
_diffrn_orient_matrix_UB_13 0.0105941000
_diffrn_orient_matrix_UB_21 -0.0727012000
_diffrn_orient_matrix_UB_22 0.0621884000
_diffrn_orient_matrix_UB_23 0.0373099000
_diffrn_orient_matrix_UB_31 0.0541307000
_diffrn_orient_matrix_UB_32 -0.0338349000
_diffrn_orient_matrix_UB_33 0.1079683000
_diffrn_radiation_monochromator mirror
_diffrn_radiation_probe x-ray
_diffrn_radiation_type CuK\a
_diffrn_radiation_wavelength 1.54184
_diffrn_reflns_av_R_equivalents 0.0290
_diffrn_reflns_av_unetI/netI 0.0252
_diffrn_reflns_Laue_measured_fraction_full 0.978
_diffrn_reflns_Laue_measured_fraction_max 0.989
_diffrn_reflns_limit_h_max 18
_diffrn_reflns_limit_h_min -18
_diffrn_reflns_limit_k_max 12
_diffrn_reflns_limit_k_min -12
_diffrn_reflns_limit_l_max 16
_diffrn_reflns_limit_l_min -12
_diffrn_reflns_number 12138
_diffrn_reflns_point_group_measured_fraction_full 0.978
_diffrn_reflns_point_group_measured_fraction_max 0.989
_diffrn_reflns_theta_full 67.684
_diffrn_reflns_theta_max 67.074
_diffrn_reflns_theta_min 5.098
_diffrn_source 'micro-focus sealed X-ray tube'
_diffrn_source_type 'PhotonJet (Cu) X-ray Source'
_exptl_absorpt_coefficient_mu 0.604
_exptl_absorpt_correction_T_max 1.00000
_exptl_absorpt_correction_T_min 0.39013
_exptl_absorpt_correction_type multi-scan
_exptl_absorpt_process_details
;
CrysAlisPro 1.171.39.46 (Rigaku Oxford Diffraction, 2018)
Empirical absorption correction using spherical harmonics,
 implemented in SCALE3 ABSPACK scaling algorithm.
;
_exptl_crystal_colour colorless
_exptl_crystal_density_diffrn 1.136
_exptl_crystal_description block
_exptl_crystal_F_000 824
_exptl_crystal_size_max 0.55
_exptl_crystal_size_mid 0.43
_exptl_crystal_size_min 0.31
_refine_diff_density_max 0.365
_refine_diff_density_min -0.369
_refine_diff_density_rms 0.085
_refine_ls_extinction_method none
_refine_ls_goodness_of_fit_ref 1.071
_refine_ls_hydrogen_treatment constr
_refine_ls_matrix_type full
_refine_ls_number_parameters 261
_refine_ls_number_reflns 3961
_refine_ls_number_restraints 0
_refine_ls_restrained_S_all 1.071
_refine_ls_R_factor_all 0.0597
_refine_ls_R_factor_gt 0.0539
_refine_ls_shift/su_max 0.000
_refine_ls_shift/su_mean 0.000
_refine_ls_structure_factor_coef Fsqd
_refine_ls_weighting_details 'w=1/[\s^2^(Fo^2^)+(0.0715P)^2^+1.2139P] where P=(Fo^2^+2Fc^2^)/3'
_refine_ls_weighting_scheme calc
_refine_ls_wR_factor_gt 0.1356
_refine_ls_wR_factor_ref 0.1413
_reflns_Friedel_coverage 0.000
_reflns_number_gt 3630
_reflns_number_total 3961
_reflns_threshold_expression 'I > 2\s(I)'
_cod_data_source_file cs8b05136_si_002.cif
_cod_data_source_block 7e
_cod_database_code 4514714
_shelxl_version_number 2013-4
_chemical_oxdiff_formula CNBO
_shelx_space_group_comment
;
The symmetry employed for this shelxl refinement is uniquely defined
by the following loop, which should always be used as a source of
symmetry information in preference to the above space-group names.
They are only intended as comments.
;
_reflns_odcompleteness_completeness 99.18
_reflns_odcompleteness_iscentric 1
_reflns_odcompleteness_theta 66.97
_olex2_refinement_description
;
1. Fixed Uiso
 At 1.2 times of:
  All C(H) groups, All C(H,H) groups
 At 1.5 times of:
  All C(H,H,H) groups
2.a Secondary CH2 refined with riding coordinates:
 C1(H1A,H1B)
2.b Aromatic/amide H refined with riding coordinates:
 C2(H2), C5(H5), C6(H6), C7(H7), C8(H8)
2.c Idealised Me refined as rotating group:
 C11(H11A,H11B,H11C), C12(H12A,H12B,H12C), C14(H14A,H14B,H14C), C15(H15A,H15B,
 H15C), C17(H17A,H17B,H17C), C18(H18A,H18B,H18C), C20(H20A,H20B,H20C), C21(H21A,
 H21B,H21C)
;
_olex2_submission_special_instructions 'No special instructions were received'
_oxdiff_exptl_absorpt_empirical_details
;
Empirical correction (ABSPACK) includes:
- Absorption correction using spherical harmonics
- Frame scaling
;
_oxdiff_exptl_absorpt_empirical_full_max 2.137
_oxdiff_exptl_absorpt_empirical_full_min 0.627

loop_
_space_group_symop_operation_xyz
'x, y, z'
'-x, y+1/2, -z+1/2'
'-x, -y, -z'
'x, -y-1/2, z-1/2'

loop_
_atom_site_label
_atom_site_type_symbol
_atom_site_fract_x
_atom_site_fract_y
_atom_site_fract_z
_atom_site_U_iso_or_equiv
_atom_site_adp_type
_atom_site_occupancy
_atom_site_site_symmetry_order
_atom_site_calc_flag
_atom_site_refinement_flags_posn
B1 B 0.55269(13) 0.68553(19) 0.63073(15) 0.0288(4) Uani 1 1 d .
B2 B 0.83826(12) 0.45280(16) 0.70076(13) 0.0227(4) Uani 1 1 d .
C1 C 0.67279(12) 0.76993(16) 0.56252(14) 0.0304(4) Uani 1 1 d .
H1A H 0.7058 0.8309 0.6109 0.036 Uiso 1 1 calc R
H1B H 0.6225 0.8125 0.5156 0.036 Uiso 1 1 calc R
C2 C 0.69784(10) 0.57861(15) 0.65921(11) 0.0239(3) Uani 1 1 d .
H2 H 0.6847 0.5309 0.7081 0.029 Uiso 1 1 calc R
C3 C 0.77438(10) 0.55224(14) 0.63692(11) 0.0217(3) Uani 1 1 d .
C4 C 0.78845(10) 0.61475(14) 0.55008(11) 0.0215(3) Uani 1 1 d .
C5 C 0.85065(11) 0.57266(15) 0.50413(12) 0.0260(4) Uani 1 1 d .
H5 H 0.8873 0.5047 0.5307 0.031 Uiso 1 1 calc R
C6 C 0.85845(13) 0.63073(17) 0.41950(13) 0.0334(4) Uani 1 1 d .
H6 H 0.9008 0.6020 0.3904 0.040 Uiso 1 1 calc R
C7 C 0.80384(14) 0.73104(18) 0.37784(14) 0.0378(4) Uani 1 1 d .
H7 H 0.8092 0.7697 0.3209 0.045 Uiso 1 1 calc R
C8 C 0.74098(12) 0.77342(17) 0.42192(13) 0.0335(4) Uani 1 1 d .
H8 H 0.7034 0.8399 0.3936 0.040 Uiso 1 1 calc R
C9 C 0.73368(11) 0.71764(15) 0.50782(12) 0.0253(4) Uani 1 1 d .
C10 C 0.41050(11) 0.75137(17) 0.60918(14) 0.0318(4) Uani 1 1 d .
C11 C 0.35256(13) 0.6874(2) 0.51522(15) 0.0447(5) Uani 1 1 d .
H11A H 0.3453 0.7418 0.4592 0.067 Uiso 1 1 calc GR
H11B H 0.2945 0.6685 0.5220 0.067 Uiso 1 1 calc GR
H11C H 0.3812 0.6113 0.5051 0.067 Uiso 1 1 calc GR
C12 C 0.36712(13) 0.8727(2) 0.62643(17) 0.0450(5) Uani 1 1 d .
H12A H 0.4095 0.9198 0.6778 0.067 Uiso 1 1 calc GR
H12B H 0.3149 0.8545 0.6464 0.067 Uiso 1 1 calc GR
H12C H 0.3495 0.9206 0.5660 0.067 Uiso 1 1 calc GR
C13 C 0.44117(11) 0.6614(2) 0.70036(14) 0.0367(4) Uani 1 1 d .
C14 C 0.37500(14) 0.5583(2) 0.7025(2) 0.0561(6) Uani 1 1 d .
H14A H 0.3622 0.5097 0.6426 0.084 Uiso 1 1 calc GR
H14B H 0.3202 0.5946 0.7073 0.084 Uiso 1 1 calc GR
H14C H 0.4007 0.5053 0.7591 0.084 Uiso 1 1 calc GR
C15 C 0.47122(16) 0.7302(3) 0.79913(16) 0.0582(7) Uani 1 1 d .
H15A H 0.4970 0.6718 0.8518 0.087 Uiso 1 1 calc GR
H15B H 0.4202 0.7705 0.8104 0.087 Uiso 1 1 calc GR
H15C H 0.5155 0.7919 0.7976 0.087 Uiso 1 1 calc GR
C16 C 0.89533(12) 0.31806(19) 0.82879(14) 0.0362(4) Uani 1 1 d .
C17 C 0.91877(17) 0.3990(3) 0.92174(16) 0.0577(6) Uani 1 1 d .
H17A H 0.9303 0.4830 0.9049 0.087 Uiso 1 1 calc GR
H17B H 0.9715 0.3663 0.9703 0.087 Uiso 1 1 calc GR
H17C H 0.8693 0.3990 0.9487 0.087 Uiso 1 1 calc GR
C18 C 0.87877(15) 0.1860(2) 0.8551(2) 0.0629(8) Uani 1 1 d .
H18A H 0.8385 0.1863 0.8947 0.094 Uiso 1 1 calc GR
H18B H 0.9349 0.1482 0.8922 0.094 Uiso 1 1 calc GR
H18C H 0.8522 0.1391 0.7953 0.094 Uiso 1 1 calc GR
C19 C 0.96283(11) 0.33236(16) 0.76838(13) 0.0293(4) Uani 1 1 d .
C20 C 0.96061(17) 0.2249(2) 0.69831(19) 0.0543(6) Uani 1 1 d .
H20A H 0.8991 0.2035 0.6636 0.081 Uiso 1 1 calc GR
H20B H 0.9906 0.1539 0.7357 0.081 Uiso 1 1 calc GR
H20C H 0.9907 0.2489 0.6511 0.081 Uiso 1 1 calc GR
C21 C 1.05884(13) 0.3614(2) 0.83090(17) 0.0467(5) Uani 1 1 d .
H21A H 1.0960 0.3702 0.7883 0.070 Uiso 1 1 calc GR
H21B H 1.0815 0.2944 0.8772 0.070 Uiso 1 1 calc GR
H21C H 1.0598 0.4378 0.8668 0.070 Uiso 1 1 calc GR
N1 N 0.63815(9) 0.67180(13) 0.61390(10) 0.0275(3) Uani 1 1 d .
O1 O 0.49596(8) 0.78250(11) 0.59161(9) 0.0317(3) Uani 1 1 d .
O2 O 0.52161(8) 0.60342(13) 0.68667(10) 0.0363(3) Uani 1 1 d .
O3 O 0.81272(8) 0.37091(11) 0.76196(9) 0.0307(3) Uani 1 1 d .
O4 O 0.92697(7) 0.44055(11) 0.70593(9) 0.0283(3) Uani 1 1 d .

loop_
_atom_site_aniso_label
_atom_site_aniso_U_11
_atom_site_aniso_U_22
_atom_site_aniso_U_33
_atom_site_aniso_U_23
_atom_site_aniso_U_13
_atom_site_aniso_U_12
B1 0.0234(9) 0.0281(10) 0.0324(9) -0.0027(8) 0.0050(7) 0.0023(7)
B2 0.0236(8) 0.0187(8) 0.0237(8) -0.0013(7) 0.0042(7) -0.0010(7)
C1 0.0272(8) 0.0232(8) 0.0407(9) 0.0048(7) 0.0102(7) 0.0057(7)
C2 0.0233(8) 0.0216(8) 0.0246(8) 0.0009(6) 0.0041(6) 0.0001(6)
C3 0.0211(7) 0.0189(7) 0.0227(7) -0.0018(6) 0.0031(6) -0.0009(6)
C4 0.0202(7) 0.0170(7) 0.0242(7) -0.0015(6) 0.0022(6) -0.0015(6)
C5 0.0282(8) 0.0196(8) 0.0289(8) 0.0010(6) 0.0070(6) 0.0043(6)
C6 0.0394(10) 0.0317(9) 0.0338(9) 0.0032(7) 0.0182(8) 0.0050(8)
C7 0.0461(11) 0.0352(10) 0.0347(9) 0.0129(8) 0.0161(8) 0.0058(8)
C8 0.0335(9) 0.0277(9) 0.0375(9) 0.0116(7) 0.0083(7) 0.0075(7)
C9 0.0221(8) 0.0200(8) 0.0309(8) 0.0014(6) 0.0040(6) 0.0003(6)
C10 0.0199(8) 0.0347(9) 0.0406(10) -0.0069(8) 0.0092(7) 0.0025(7)
C11 0.0313(10) 0.0556(13) 0.0426(11) -0.0120(10) 0.0047(8) 0.0004(9)
C12 0.0339(10) 0.0419(11) 0.0619(13) -0.0104(10) 0.0188(9) 0.0084(9)
C13 0.0217(8) 0.0469(11) 0.0428(10) -0.0005(8) 0.0119(7) 0.0023(8)
C14 0.0315(11) 0.0606(15) 0.0784(16) 0.0159(12) 0.0202(10) -0.0012(10)
C15 0.0493(13) 0.0918(19) 0.0355(11) -0.0065(12) 0.0161(9) 0.0033(12)
C16 0.0270(9) 0.0400(10) 0.0409(10) 0.0202(8) 0.0092(7) 0.0069(8)
C17 0.0531(13) 0.0807(17) 0.0357(11) 0.0084(11) 0.0085(10) 0.0079(12)
C18 0.0384(11) 0.0560(14) 0.0932(18) 0.0490(14) 0.0188(11) 0.0055(10)
C19 0.0253(8) 0.0229(8) 0.0387(9) 0.0110(7) 0.0082(7) 0.0054(6)
C20 0.0626(14) 0.0322(11) 0.0729(15) -0.0007(10) 0.0279(12) 0.0084(10)
C21 0.0290(10) 0.0484(12) 0.0571(13) 0.0237(10) 0.0053(9) 0.0037(9)
N1 0.0229(7) 0.0257(7) 0.0331(7) 0.0034(6) 0.0074(6) 0.0047(6)
O1 0.0229(6) 0.0299(6) 0.0430(7) -0.0001(5) 0.0111(5) 0.0051(5)
O2 0.0250(6) 0.0393(7) 0.0463(7) 0.0086(6) 0.0134(5) 0.0064(5)
O3 0.0224(6) 0.0330(7) 0.0369(7) 0.0132(5) 0.0094(5) 0.0049(5)
O4 0.0232(6) 0.0274(6) 0.0340(6) 0.0125(5) 0.0084(5) 0.0047(5)

loop_
_atom_type_symbol
_atom_type_description
_atom_type_scat_dispersion_real
_atom_type_scat_dispersion_imag
_atom_type_scat_source
C C 0.0181 0.0091 'International Tables Vol C Tables 4.2.6.8 and 6.1.1.4'
H H 0.0000 0.0000 'International Tables Vol C Tables 4.2.6.8 and 6.1.1.4'
B B 0.0090 0.0039 'International Tables Vol C Tables 4.2.6.8 and 6.1.1.4'
N N 0.0311 0.0180 'International Tables Vol C Tables 4.2.6.8 and 6.1.1.4'
O O 0.0492 0.0322 'International Tables Vol C Tables 4.2.6.8 and 6.1.1.4'

loop_
_geom_angle_atom_site_label_1
_geom_angle_atom_site_label_2
_geom_angle_atom_site_label_3
_geom_angle
O1 B1 N1 122.09(16)
O1 B1 O2 114.95(15)
O2 B1 N1 122.96(16)
O3 B2 C3 123.19(14)
O4 B2 C3 123.83(14)
O4 B2 O3 112.92(14)
H1A C1 H1B 107.9
C9 C1 H1A 109.2
C9 C1 H1B 109.2
N1 C1 H1A 109.2
N1 C1 H1B 109.2
N1 C1 C9 111.94(13)
C3 C2 H2 118.0
C3 C2 N1 124.03(15)
N1 C2 H2 118.0
C2 C3 B2 117.64(14)
C2 C3 C4 117.86(14)
C4 C3 B2 124.40(14)
C5 C4 C3 122.92(14)
C5 C4 C9 118.18(14)
C9 C4 C3 118.81(14)
C4 C5 H5 119.5
C6 C5 C4 120.93(15)
C6 C5 H5 119.5
C5 C6 H6 119.7
C7 C6 C5 120.59(17)
C7 C6 H6 119.7
C6 C7 H7 120.4
C6 C7 C8 119.30(16)
C8 C7 H7 120.4
C7 C8 H8 119.7
C9 C8 C7 120.69(16)
C9 C8 H8 119.7
C4 C9 C1 118.00(14)
C8 C9 C1 121.57(15)
C8 C9 C4 120.29(15)
C11 C10 C13 113.06(17)
C12 C10 C11 110.56(16)
C12 C10 C13 115.70(16)
O1 C10 C11 106.35(14)
O1 C10 C12 107.80(15)
O1 C10 C13 102.48(13)
C10 C11 H11A 109.5
C10 C11 H11B 109.5
C10 C11 H11C 109.5
H11A C11 H11B 109.5
H11A C11 H11C 109.5
H11B C11 H11C 109.5
C10 C12 H12A 109.5
C10 C12 H12B 109.5
C10 C12 H12C 109.5
H12A C12 H12B 109.5
H12A C12 H12C 109.5
H12B C12 H12C 109.5
C14 C13 C10 115.33(16)
C14 C13 C15 110.70(19)
C15 C13 C10 112.87(18)
O2 C13 C10 102.11(13)
O2 C13 C14 108.04(17)
O2 C13 C15 106.99(15)
C13 C14 H14A 109.5
C13 C14 H14B 109.5
C13 C14 H14C 109.5
H14A C14 H14B 109.5
H14A C14 H14C 109.5
H14B C14 H14C 109.5
C13 C15 H15A 109.5
C13 C15 H15B 109.5
C13 C15 H15C 109.5
H15A C15 H15B 109.5
H15A C15 H15C 109.5
H15B C15 H15C 109.5
C17 C16 C19 113.25(17)
C18 C16 C17 109.63(19)
C18 C16 C19 115.18(18)
O3 C16 C17 105.53(16)
O3 C16 C18 109.89(16)
O3 C16 C19 102.68(13)
C16 C17 H17A 109.5
C16 C17 H17B 109.5
C16 C17 H17C 109.5
H17A C17 H17B 109.5
H17A C17 H17C 109.5
H17B C17 H17C 109.5
C16 C18 H18A 109.5
C16 C18 H18B 109.5
C16 C18 H18C 109.5
H18A C18 H18B 109.5
H18A C18 H18C 109.5
H18B C18 H18C 109.5
C20 C19 C16 113.72(17)
C20 C19 C21 110.87(17)
C21 C19 C16 114.48(16)
O4 C19 C16 102.24(13)
O4 C19 C20 106.32(15)
O4 C19 C21 108.38(14)
C19 C20 H20A 109.5
C19 C20 H20B 109.5
C19 C20 H20C 109.5
H20A C20 H20B 109.5
H20A C20 H20C 109.5
H20B C20 H20C 109.5
C19 C21 H21A 109.5
C19 C21 H21B 109.5
C19 C21 H21C 109.5
H21A C21 H21B 109.5
H21A C21 H21C 109.5
H21B C21 H21C 109.5
B1 N1 C1 120.72(14)
C2 N1 B1 121.79(14)
C2 N1 C1 116.56(13)
B1 O1 C10 105.56(14)
B1 O2 C13 105.93(14)
B2 O3 C16 106.60(13)
B2 O4 C19 107.53(12)

loop_
_geom_bond_atom_site_label_1
_geom_bond_atom_site_label_2
_geom_bond_distance
B1 N1 1.431(2)
B1 O1 1.365(2)
B1 O2 1.366(2)
B2 C3 1.544(2)
B2 O3 1.373(2)
B2 O4 1.368(2)
C1 H1A 0.9700
C1 H1B 0.9700
C1 C9 1.504(2)
C1 N1 1.470(2)
C2 H2 0.9300
C2 C3 1.354(2)
C2 N1 1.379(2)
C3 C4 1.471(2)
C4 C5 1.397(2)
C4 C9 1.408(2)
C5 H5 0.9300
C5 C6 1.385(2)
C6 H6 0.9300
C6 C7 1.383(3)
C7 H7 0.9300
C7 C8 1.389(3)
C8 H8 0.9300
C8 C9 1.387(2)
C10 C11 1.519(3)
C10 C12 1.518(3)
C10 C13 1.560(3)
C10 O1 1.466(2)
C11 H11A 0.9600
C11 H11B 0.9600
C11 H11C 0.9600
C12 H12A 0.9600
C12 H12B 0.9600
C12 H12C 0.9600
C13 C14 1.517(3)
C13 C15 1.518(3)
C13 O2 1.464(2)
C14 H14A 0.9600
C14 H14B 0.9600
C14 H14C 0.9600
C15 H15A 0.9600
C15 H15B 0.9600
C15 H15C 0.9600
C16 C17 1.520(3)
C16 C18 1.504(3)
C16 C19 1.553(2)
C16 O3 1.456(2)
C17 H17A 0.9600
C17 H17B 0.9600
C17 H17C 0.9600
C18 H18A 0.9600
C18 H18B 0.9600
C18 H18C 0.9600
C19 C20 1.510(3)
C19 C21 1.517(3)
C19 O4 1.4580(19)
C20 H20A 0.9600
C20 H20B 0.9600
C20 H20C 0.9600
C21 H21A 0.9600
C21 H21B 0.9600
C21 H21C 0.9600
